data_1556571
loop_
_publ_author_name
'Zheng, Guijuan'
'Zhou, Junfei'
'Huang, Lang'
'Zhang, Hao'
'Sun, Na'
'Zhang, Hanqi'
'Jin, Pengfei'
'Yue, Mingbo'
'Meng, Lingkui'
'Yao, Guangmin'

_publ_section_title
;
 Antinociceptive Grayanane Diterpenoids from the Leaves of <i>Pieris
 japonica</i>.
;
_journal_issue 12
_journal_name_full 'Journal of natural products'
_journal_page_first 3330
_journal_page_last 3339
_journal_paper_doi 10.1021/acs.jnatprod.9b00569
_journal_volume 82
_journal_year 2019
_chemical_absolute_configuration ad
_chemical_formula_sum 'C23 H38 O8'
_chemical_formula_weight 442.53
_space_group_crystal_system monoclinic
_space_group_IT_number 4
_space_group_name_Hall 'P 2yb'
_space_group_name_H-M_alt 'P 1 21 1'
_atom_sites_solution_hydrogens mixed
_audit_creation_method SHELXL-2014/7
_cell_angle_alpha 90
_cell_angle_beta 100.9240(10)
_cell_angle_gamma 90
_cell_formula_units_Z 2
_cell_length_a 6.5625(2)
_cell_length_b 17.9101(5)
_cell_length_c 9.5523(3)
_cell_measurement_reflns_used 9922
_cell_measurement_temperature 297(2)
_cell_measurement_theta_max 70.93
_cell_measurement_theta_min 4.71
_cell_volume 1102.39(6)
_computing_cell_refinement 'Bruker SAINT'
_computing_data_collection 'Bruker APEX2'
_computing_data_reduction 'Bruker SAINT'
_computing_molecular_graphics 'Bruker SHELXTL'
_computing_publication_material 'Bruker SHELXTL'
_computing_structure_refinement 'SHELXL-2014/7 (Sheldrick, 2014)'
_computing_structure_solution 'SHELXS-97 (Sheldrick, 2008)'
_diffrn_ambient_temperature 297(2)
_diffrn_measured_fraction_theta_full 0.965
_diffrn_measured_fraction_theta_max 0.965
_diffrn_measurement_device_type 'Bruker APEX-II CCD'
_diffrn_measurement_method '\f and \w scans'
_diffrn_radiation_type CuK\a
_diffrn_radiation_wavelength 1.54178
_diffrn_reflns_av_R_equivalents 0.0224
_diffrn_reflns_av_unetI/netI 0.0219
_diffrn_reflns_Laue_measured_fraction_full 0.965
_diffrn_reflns_Laue_measured_fraction_max 0.965
_diffrn_reflns_limit_h_max 7
_diffrn_reflns_limit_h_min -7
_diffrn_reflns_limit_k_max 21
_diffrn_reflns_limit_k_min -21
_diffrn_reflns_limit_l_max 10
_diffrn_reflns_limit_l_min -9
_diffrn_reflns_number 15749
_diffrn_reflns_point_group_measured_fraction_full 0.965
_diffrn_reflns_point_group_measured_fraction_max 0.965
_diffrn_reflns_theta_full 64.990
_diffrn_reflns_theta_max 64.990
_diffrn_reflns_theta_min 4.715
_exptl_absorpt_coefficient_mu 0.821
_exptl_absorpt_correction_type multi-scan
_exptl_crystal_colour colorless
_exptl_crystal_density_diffrn 1.333
_exptl_crystal_description block
_exptl_crystal_F_000 480
_exptl_crystal_size_max 0.150
_exptl_crystal_size_mid 0.120
_exptl_crystal_size_min 0.100
_refine_diff_density_max 0.166
_refine_diff_density_min -0.140
_refine_diff_density_rms 0.029
_refine_ls_abs_structure_details
; 
 Flack x determined using 1738 quotients [(I+)-(I-)]/[(I+)+(I-)] 
 (Parsons, Flack and Wagner, Acta Cryst. B69 (2013) 249-259). 
;
_refine_ls_abs_structure_Flack 0.11(2)
_refine_ls_extinction_coef 0.0123(12)
_refine_ls_extinction_expression Fc^*^=kFc[1+0.001xFc^2^\l^3^/sin(2\q)]^-1/4^
_refine_ls_extinction_method 'SHELXL-2014/7 (Sheldrick 2014'
_refine_ls_goodness_of_fit_ref 1.075
_refine_ls_hydrogen_treatment mixed
_refine_ls_matrix_type full
_refine_ls_number_parameters 298
_refine_ls_number_reflns 3623
_refine_ls_number_restraints 1
_refine_ls_restrained_S_all 1.074
_refine_ls_R_factor_all 0.0268
_refine_ls_R_factor_gt 0.0268
_refine_ls_shift/su_max 0.006
_refine_ls_shift/su_mean 0.001
_refine_ls_structure_factor_coef Fsqd
_refine_ls_weighting_details 'w=1/[\s^2^(Fo^2^)+(0.0445P)^2^+0.1415P] where P=(Fo^2^+2Fc^2^)/3'
_refine_ls_weighting_scheme calc
_refine_ls_wR_factor_gt 0.0724
_refine_ls_wR_factor_ref 0.0725
_reflns_Friedel_coverage 0.932
_reflns_Friedel_fraction_full 0.966
_reflns_Friedel_fraction_max 0.966
_reflns_number_gt 3618
_reflns_number_total 3623
_reflns_threshold_expression 'I > 2\s(I)'
_cod_data_source_file np9b00569_si_006.cif
_cod_data_source_block cu_170628F_0m
_cod_depositor_comments 'Adding full bibliography for 1556567--1556572.cif.'
_cod_original_sg_symbol_H-M 'P 21'
_cod_database_code 1556571
_shelx_shelxl_version_number 2014/7
_shelx_space_group_comment
; 
The symmetry employed for this shelxl refinement is uniquely defined 
by the following loop, which should always be used as a source of 
symmetry information in preference to the above space-group names. 
They are only intended as comments. 
;
_shelx_estimated_absorpt_t_min 0.887
_shelx_estimated_absorpt_t_max 0.922

loop_
_space_group_symop_operation_xyz
'x, y, z'
'-x, y+1/2, -z'

loop_
_atom_site_label
_atom_site_type_symbol
_atom_site_fract_x
_atom_site_fract_y
_atom_site_fract_z
_atom_site_U_iso_or_equiv
_atom_site_adp_type
_atom_site_occupancy
_atom_site_site_symmetry_order
_atom_site_calc_flag
_atom_site_refinement_flags_posn
_atom_site_refinement_flags_adp
C1 C 0.8000(3) 0.59268(10) 0.8904(2) 0.0258(4) Uani 1 1 d . .
H1A H 0.9095 0.5547 0.9028 0.031 Uiso 1 1 calc R U
C2 C 0.9018(3) 0.66649(11) 0.8574(2) 0.0299(4) Uani 1 1 d . .
H2A H 0.8468 0.7078 0.9065 0.036 Uiso 1 1 calc R U
C3 C 0.8448(3) 0.67832(11) 0.6957(2) 0.0307(4) Uani 1 1 d . .
H3A H 0.9704 0.6903 0.6587 0.037 Uiso 1 1 calc R U
C4 C 0.7555(3) 0.60257(11) 0.6323(2) 0.0289(4) Uani 1 1 d . .
C5 C 0.6457(3) 0.57218(11) 0.7518(2) 0.0267(4) Uani 1 1 d . .
C6 C 0.5972(3) 0.48840(12) 0.7482(2) 0.0302(4) Uani 1 1 d . .
H6 H 0.7254 0.4610 0.7443 0.036 Uiso 1 1 calc R U
C7 C 0.5090(3) 0.45917(12) 0.8750(2) 0.0332(5) Uani 1 1 d . .
H7A H 0.4378 0.4127 0.8454 0.040 Uiso 1 1 calc R U
H7B H 0.4042 0.4945 0.8920 0.040 Uiso 1 1 calc R U
C8 C 0.6535(3) 0.44459(11) 1.0194(2) 0.0289(4) Uani 1 1 d . .
C9 C 0.7325(3) 0.51751(12) 1.1069(2) 0.0307(4) Uani 1 1 d . .
H9 H 0.6492 0.5224 1.1814 0.037 Uiso 1 1 calc R U
C10 C 0.7048(3) 0.58955(11) 1.0222(2) 0.0286(4) Uani 1 1 d . .
C11 C 0.9612(4) 0.51239(13) 1.1838(2) 0.0379(5) Uani 1 1 d . .
H11A H 1.0493 0.5233 1.1155 0.045 Uiso 1 1 calc R U
H11B H 0.9862 0.5507 1.2569 0.045 Uiso 1 1 calc R U
C12 C 1.0261(3) 0.43705(12) 1.2532(2) 0.0344(5) Uani 1 1 d . .
H12A H 1.0027 0.4374 1.3505 0.041 Uiso 1 1 calc R U
H12B H 1.1734 0.4298 1.2566 0.041 Uiso 1 1 calc R U
C13 C 0.9056(3) 0.37139(11) 1.1721(2) 0.0318(5) Uani 1 1 d . .
H13 H 0.9931 0.3267 1.1804 0.038 Uiso 1 1 calc R U
C14 C 0.8428(3) 0.39447(11) 1.0162(2) 0.0305(4) Uani 1 1 d . .
H14 H 0.9541 0.4216 0.9828 0.037 Uiso 1 1 calc R U
C15 C 0.5329(3) 0.39545(12) 1.1093(3) 0.0343(5) Uani 1 1 d . .
H15A H 0.4456 0.4263 1.1571 0.041 Uiso 1 1 calc R U
H15B H 0.4455 0.3601 1.0486 0.041 Uiso 1 1 calc R U
C16 C 0.6959(3) 0.35372(11) 1.2199(2) 0.0309(5) Uani 1 1 d . .
C17 C 0.6839(4) 0.37410(14) 1.3712(3) 0.0445(6) Uani 1 1 d . .
H17A H 0.5574 0.3549 1.3938 0.067 Uiso 1 1 calc R U
H17B H 0.6864 0.4274 1.3812 0.067 Uiso 1 1 calc R U
H17C H 0.8002 0.3529 1.4350 0.067 Uiso 1 1 calc R U
C18 C 0.6125(4) 0.61329(15) 0.4876(2) 0.0420(5) Uani 1 1 d . .
H18A H 0.6855 0.6397 0.4248 0.063 Uiso 1 1 calc R U
H18B H 0.4927 0.6414 0.4998 0.063 Uiso 1 1 calc R U
H18C H 0.5697 0.5654 0.4473 0.063 Uiso 1 1 calc R U
C19 C 0.9385(4) 0.55250(12) 0.6134(2) 0.0358(5) Uani 1 1 d . .
H19A H 0.8871 0.5048 0.5767 0.054 Uiso 1 1 calc R U
H19B H 1.0294 0.5458 0.7039 0.054 Uiso 1 1 calc R U
H19C H 1.0134 0.5756 0.5478 0.054 Uiso 1 1 calc R U
C20 C 0.6022(4) 0.64608(12) 1.0652(2) 0.0384(5) Uani 1 1 d . .
H20A H 0.5861 0.6904 1.0134 0.046 Uiso 1 1 calc R U
H20B H 0.5461 0.6415 1.1472 0.046 Uiso 1 1 calc R U
C21 C 0.8836(3) 0.30822(13) 0.8305(3) 0.0360(5) Uani 1 1 d . .
C22 C 0.7909(4) 0.23938(15) 0.7547(3) 0.0456(6) Uani 1 1 d . .
H22A H 0.6504 0.2506 0.7065 0.055 Uiso 1 1 calc R U
H22B H 0.7829 0.2008 0.8248 0.055 Uiso 1 1 calc R U
C23 C 0.9104(4) 0.20955(14) 0.6473(3) 0.0476(6) Uani 1 1 d . .
H23A H 0.9021 0.2443 0.5700 0.071 Uiso 1 1 calc R U
H23B H 0.8525 0.1625 0.6114 0.071 Uiso 1 1 calc R U
H23C H 1.0531 0.2027 0.6919 0.071 Uiso 1 1 calc R U
O1 O 1.1196(2) 0.65942(9) 0.90920(19) 0.0402(4) Uani 1 1 d . .
H1 H 1.1786 0.6973 0.8897 0.060 Uiso 1 1 calc R U
O2 O 0.7030(3) 0.73931(8) 0.66883(18) 0.0406(4) Uani 1 1 d . .
H2 H 0.7074 0.7575 0.5907 0.061 Uiso 1 1 calc R U
O3 O 0.4547(2) 0.61210(9) 0.73815(16) 0.0333(3) Uani 1 1 d . .
H3 H 0.4181 0.6133 0.8155 0.050 Uiso 1 1 calc R U
O4 O 0.4486(3) 0.47221(9) 0.62003(17) 0.0414(4) Uani 1 1 d . .
H4 H 0.3530 0.5023 0.6115 0.062 Uiso 1 1 calc R U
O5 O 1.0316(4) 0.34093(14) 0.8068(3) 0.0782(8) Uani 1 1 d . .
O6 O 0.7755(2) 0.32945(9) 0.92795(17) 0.0384(4) Uani 1 1 d . .
O7 O 0.6688(3) 0.27387(8) 1.2042(2) 0.0411(4) Uani 1 1 d . .
H7 H 0.5674 0.2609 1.2368 0.062 Uiso 1 1 calc R U
O8 O 0.2817(4) 0.32575(13) 0.5782(3) 0.0685(7) Uani 1 1 d . .
H8A H 0.345(6) 0.371(2) 0.591(4) 0.063(9) Uiso 1 1 d . .
H8B H 0.209(9) 0.328(3) 0.637(6) 0.122(19) Uiso 1 1 d . .

loop_
_atom_site_aniso_label
_atom_site_aniso_U_11
_atom_site_aniso_U_22
_atom_site_aniso_U_33
_atom_site_aniso_U_23
_atom_site_aniso_U_13
_atom_site_aniso_U_12
C1 0.0292(9) 0.0225(9) 0.0254(10) -0.0002(7) 0.0047(7) 0.0005(7)
C2 0.0335(10) 0.0240(10) 0.0322(12) 0.0000(8) 0.0064(8) -0.0017(8)
C3 0.0325(10) 0.0279(10) 0.0333(12) 0.0047(8) 0.0100(8) -0.0010(8)
C4 0.0309(10) 0.0297(10) 0.0267(10) 0.0008(8) 0.0071(7) -0.0011(8)
C5 0.0261(9) 0.0270(10) 0.0272(10) -0.0013(8) 0.0052(7) 0.0009(7)
C6 0.0318(10) 0.0293(10) 0.0291(11) -0.0030(8) 0.0045(8) -0.0038(8)
C7 0.0344(10) 0.0302(10) 0.0351(12) -0.0005(8) 0.0067(8) -0.0075(9)
C8 0.0306(10) 0.0268(10) 0.0316(11) 0.0005(8) 0.0115(8) -0.0016(8)
C9 0.0396(11) 0.0283(10) 0.0263(10) -0.0007(8) 0.0115(8) 0.0004(9)
C10 0.0324(10) 0.0268(10) 0.0263(10) -0.0019(7) 0.0047(7) -0.0009(8)
C11 0.0455(13) 0.0332(11) 0.0318(12) 0.0012(9) -0.0011(9) -0.0052(9)
C12 0.0319(10) 0.0369(11) 0.0348(12) 0.0049(9) 0.0071(8) 0.0004(8)
C13 0.0340(10) 0.0256(9) 0.0388(12) 0.0023(8) 0.0146(8) 0.0050(8)
C14 0.0343(10) 0.0270(10) 0.0341(12) -0.0041(8) 0.0164(8) -0.0038(8)
C15 0.0329(10) 0.0309(11) 0.0433(13) 0.0054(9) 0.0175(9) 0.0001(8)
C16 0.0374(11) 0.0222(9) 0.0361(12) 0.0015(8) 0.0146(9) 0.0007(8)
C17 0.0541(14) 0.0424(13) 0.0422(14) -0.0024(10) 0.0225(11) -0.0073(11)
C18 0.0474(13) 0.0478(14) 0.0292(12) 0.0050(10) 0.0030(9) -0.0048(10)
C19 0.0393(11) 0.0353(11) 0.0363(12) -0.0007(9) 0.0161(9) 0.0008(9)
C20 0.0514(13) 0.0342(12) 0.0315(13) 0.0014(9) 0.0130(10) 0.0077(10)
C21 0.0380(11) 0.0350(11) 0.0386(12) -0.0034(9) 0.0167(9) -0.0010(9)
C22 0.0475(13) 0.0431(13) 0.0507(16) -0.0144(11) 0.0205(11) -0.0087(11)
C23 0.0570(15) 0.0390(13) 0.0495(16) -0.0121(11) 0.0173(11) -0.0010(11)
O1 0.0334(8) 0.0379(8) 0.0460(9) 0.0067(7) -0.0007(6) -0.0090(7)
O2 0.0477(9) 0.0306(8) 0.0442(10) 0.0111(7) 0.0104(7) 0.0068(7)
O3 0.0296(7) 0.0374(8) 0.0339(8) 0.0019(6) 0.0083(5) 0.0046(6)
O4 0.0486(9) 0.0396(9) 0.0329(9) -0.0047(6) -0.0001(7) -0.0119(7)
O5 0.0795(15) 0.0766(15) 0.0972(18) -0.0522(14) 0.0641(14) -0.0405(12)
O6 0.0448(9) 0.0317(8) 0.0453(10) -0.0124(6) 0.0251(7) -0.0093(6)
O7 0.0510(9) 0.0234(7) 0.0554(10) 0.0004(6) 0.0264(8) -0.0014(7)
O8 0.0926(17) 0.0556(12) 0.0688(15) -0.0298(11) 0.0442(12) -0.0334(12)

loop_
_atom_type_symbol
_atom_type_description
_atom_type_scat_dispersion_real
_atom_type_scat_dispersion_imag
_atom_type_scat_source
C C 0.0181 0.0091 'International Tables Vol C Tables 4.2.6.8 and 6.1.1.4'
H H 0.0000 0.0000 'International Tables Vol C Tables 4.2.6.8 and 6.1.1.4'
O O 0.0492 0.0322 'International Tables Vol C Tables 4.2.6.8 and 6.1.1.4'

loop_
_geom_angle_atom_site_label_1
_geom_angle_atom_site_label_2
_geom_angle_atom_site_label_3
_geom_angle
C10 C1 C2 117.82(16)
C10 C1 C5 113.38(16)
C2 C1 C5 105.49(15)
C10 C1 H1A 106.5
C2 C1 H1A 106.5
C5 C1 H1A 106.5
O1 C2 C3 113.47(17)
O1 C2 C1 107.32(16)
C3 C2 C1 106.98(16)
O1 C2 H2A 109.7
C3 C2 H2A 109.7
C1 C2 H2A 109.7
O2 C3 C2 108.24(17)
O2 C3 C4 114.43(16)
C2 C3 C4 105.89(16)
O2 C3 H3A 109.4
C2 C3 H3A 109.4
C4 C3 H3A 109.4
C18 C4 C19 109.07(18)
C18 C4 C3 111.35(17)
C19 C4 C3 108.06(16)
C18 C4 C5 114.60(17)
C19 C4 C5 111.25(16)
C3 C4 C5 102.22(16)
O3 C5 C6 108.27(15)
O3 C5 C1 112.30(16)
C6 C5 C1 110.52(16)
O3 C5 C4 106.13(15)
C6 C5 C4 116.59(16)
C1 C5 C4 102.99(15)
O4 C6 C7 107.86(16)
O4 C6 C5 108.68(16)
C7 C6 C5 115.13(17)
O4 C6 H6 108.3
C7 C6 H6 108.3
C5 C6 H6 108.3
C6 C7 C8 120.37(17)
C6 C7 H7A 107.2
C8 C7 H7A 107.2
C6 C7 H7B 107.2
C8 C7 H7B 107.2
H7A C7 H7B 106.9
C14 C8 C7 116.31(17)
C14 C8 C15 100.33(15)
C7 C8 C15 107.47(17)
C14 C8 C9 107.89(16)
C7 C8 C9 114.63(17)
C15 C8 C9 109.10(17)
C10 C9 C11 108.19(17)
C10 C9 C8 115.22(17)
C11 C9 C8 113.18(17)
C10 C9 H9 106.6
C11 C9 H9 106.6
C8 C9 H9 106.6
C20 C10 C1 123.10(19)
C20 C10 C9 120.1(2)
C1 C10 C9 116.79(16)
C12 C11 C9 115.15(18)
C12 C11 H11A 108.5
C9 C11 H11A 108.5
C12 C11 H11B 108.5
C9 C11 H11B 108.5
H11A C11 H11B 107.5
C11 C12 C13 112.42(17)
C11 C12 H12A 109.1
C13 C12 H12A 109.1
C11 C12 H12B 109.1
C13 C12 H12B 109.1
H12A C12 H12B 107.9
C14 C13 C12 107.58(17)
C14 C13 C16 104.50(17)
C12 C13 C16 113.83(17)
C14 C13 H13 110.2
C12 C13 H13 110.2
C16 C13 H13 110.2
O6 C14 C13 110.16(17)
O6 C14 C8 108.72(17)
C13 C14 C8 102.02(16)
O6 C14 H14 111.8
C13 C14 H14 111.8
C8 C14 H14 111.8
C16 C15 C8 107.09(17)
C16 C15 H15A 110.3
C8 C15 H15A 110.3
C16 C15 H15B 110.3
C8 C15 H15B 110.3
H15A C15 H15B 108.6
O7 C16 C17 108.14(18)
O7 C16 C15 110.61(19)
C17 C16 C15 112.55(19)
O7 C16 C13 105.52(16)
C17 C16 C13 116.11(19)
C15 C16 C13 103.64(16)
C16 C17 H17A 109.5
C16 C17 H17B 109.5
H17A C17 H17B 109.5
C16 C17 H17C 109.5
H17A C17 H17C 109.5
H17B C17 H17C 109.5
C4 C18 H18A 109.5
C4 C18 H18B 109.5
H18A C18 H18B 109.5
C4 C18 H18C 109.5
H18A C18 H18C 109.5
H18B C18 H18C 109.5
C4 C19 H19A 109.5
C4 C19 H19B 109.5
H19A C19 H19B 109.5
C4 C19 H19C 109.5
H19A C19 H19C 109.5
H19B C19 H19C 109.5
C10 C20 H20A 120.0
C10 C20 H20B 120.0
H20A C20 H20B 120.0
O5 C21 O6 123.7(2)
O5 C21 C22 125.7(2)
O6 C21 C22 110.61(19)
C21 C22 C23 113.9(2)
C21 C22 H22A 108.8
C23 C22 H22A 108.8
C21 C22 H22B 108.8
C23 C22 H22B 108.8
H22A C22 H22B 107.7
C22 C23 H23A 109.5
C22 C23 H23B 109.5
H23A C23 H23B 109.5
C22 C23 H23C 109.5
H23A C23 H23C 109.5
H23B C23 H23C 109.5
C2 O1 H1 109.5
C3 O2 H2 109.5
C5 O3 H3 109.5
C6 O4 H4 109.5
C21 O6 C14 119.38(17)
C16 O7 H7 109.5
H8A O8 H8B 100(4)

loop_
_geom_bond_atom_site_label_1
_geom_bond_atom_site_label_2
_geom_bond_distance
C1 C10 1.508(3)
C1 C2 1.540(3)
C1 C5 1.551(3)
C1 H1A 0.9800
C2 O1 1.427(3)
C2 C3 1.534(3)
C2 H2A 0.9800
C3 O2 1.427(3)
C3 C4 1.554(3)
C3 H3A 0.9800
C4 C18 1.528(3)
C4 C19 1.537(3)
C4 C5 1.559(3)
C5 O3 1.427(2)
C5 C6 1.533(3)
C6 O4 1.442(2)
C6 C7 1.531(3)
C6 H6 0.9800
C7 C8 1.541(3)
C7 H7A 0.9700
C7 H7B 0.9700
C8 C14 1.538(3)
C8 C15 1.547(3)
C8 C9 1.584(3)
C9 C10 1.516(3)
C9 C11 1.544(3)
C9 H9 0.9800
C10 C20 1.324(3)
C11 C12 1.528(3)
C11 H11A 0.9700
C11 H11B 0.9700
C12 C13 1.542(3)
C12 H12A 0.9700
C12 H12B 0.9700
C13 C14 1.525(3)
C13 C16 1.563(3)
C13 H13 0.9800
C14 O6 1.456(2)
C14 H14 0.9800
C15 C16 1.546(3)
C15 H15A 0.9700
C15 H15B 0.9700
C16 O7 1.445(3)
C16 C17 1.507(3)
C17 H17A 0.9600
C17 H17B 0.9600
C17 H17C 0.9600
C18 H18A 0.9600
C18 H18B 0.9600
C18 H18C 0.9600
C19 H19A 0.9600
C19 H19B 0.9600
C19 H19C 0.9600
C20 H20A 0.9300
C20 H20B 0.9300
C21 O5 1.192(3)
C21 O6 1.328(3)
C21 C22 1.500(3)
C22 C23 1.503(3)
C22 H22A 0.9700
C22 H22B 0.9700
C23 H23A 0.9600
C23 H23B 0.9600
C23 H23C 0.9600
O1 H1 0.8200
O2 H2 0.8200
O3 H3 0.8200
O4 H4 0.8200
O7 H7 0.8200
O8 H8A 0.90(4)
O8 H8B 0.80(6)

loop_
_geom_hbond_atom_site_label_D
_geom_hbond_atom_site_label_H
_geom_hbond_atom_site_label_A
_geom_hbond_distance_DH
_geom_hbond_distance_HA
_geom_hbond_distance_DA
_geom_hbond_angle_DHA
_geom_hbond_site_symmetry_A
O8 H8B O5 0.80(6) 2.18(6) 2.982(3) 175(6) 1_455
O8 H8A O4 0.90(4) 1.94(4) 2.842(3) 173(3) .
O7 H7 O2 0.82 2.17 2.988(2) 173.6 2_647
O4 H4 O3 0.82 2.34 2.745(2) 111.3 .
O3 H3 O1 0.82 2.45 3.096(2) 137.0 1_455
O2 H2 O8 0.82 2.04 2.840(3) 166.5 2_656
O1 H1 O7 0.82 2.01 2.806(2) 164.6 2_757
C22 H22B O1 0.97 2.61 3.463(3) 147.1 2_747
O8 H8B O5 0.80(6) 2.18(6) 2.982(3) 175(6) 1_455
O8 H8A O4 0.90(4) 1.94(4) 2.842(3) 173(3) .
O7 H7 O2 0.82 2.17 2.988(2) 173.6 2_647
O4 H4 O3 0.82 2.34 2.745(2) 111.3 .
O3 H3 O1 0.82 2.45 3.096(2) 137.0 1_455
O2 H2 O8 0.82 2.04 2.840(3) 166.5 2_656
O1 H1 O7 0.82 2.01 2.806(2) 164.6 2_757
C22 H22B O1 0.97 2.61 3.463(3) 147.1 2_747
O8 H8B O5 0.80(6) 2.18(6) 2.982(3) 175(6) 1_455
O8 H8A O4 0.90(4) 1.94(4) 2.842(3) 173(3) .
O7 H7 O2 0.82 2.17 2.988(2) 173.6 2_647
O4 H4 O3 0.82 2.34 2.745(2) 111.3 .
O3 H3 O1 0.82 2.45 3.096(2) 137.0 1_455
O2 H2 O8 0.82 2.04 2.840(3) 166.5 2_656
O1 H1 O7 0.82 2.01 2.806(2) 164.6 2_757
C22 H22B O1 0.97 2.61 3.463(3) 147.1 2_747
C22 H22B O1 0.97 2.61 3.463(3) 147.1 2_747
O1 H1 O7 0.82 2.01 2.806(2) 164.6 2_757
O2 H2 O8 0.82 2.04 2.840(3) 166.5 2_656
O3 H3 O1 0.82 2.45 3.096(2) 137.0 1_455
O4 H4 O3 0.82 2.34 2.745(2) 111.3 .
O1 H1 O7 0.82 2.01 2.806(2) 164.6 2_757
O2 H2 O8 0.82 2.04 2.840(3) 166.5 2_656
O3 H3 O1 0.82 2.45 3.096(2) 137.0 1_455
O7 H7 O2 0.82 2.17 2.988(2) 173.6 2_647
O8 H8A O4 0.90(4) 1.94(4) 2.842(3) 173(3) .
O8 H8B O5 0.80(6) 2.18(6) 2.982(3) 175(6) 1_455
C22 H22B O1 0.97 2.61 3.463(3) 147.1 2_747
C22 H22B O1 0.97 2.61 3.463(3) 147.1 2_747
O1 H1 O7 0.82 2.01 2.806(2) 164.6 2_757
O2 H2 O8 0.82 2.04 2.840(3) 166.5 2_656
O3 H3 O1 0.82 2.45 3.096(2) 137.0 1_455
O4 H4 O3 0.82 2.34 2.745(2) 111.3 .
O7 H7 O2 0.82 2.17 2.988(2) 173.6 2_647
O8 H8A O4 0.90(4) 1.94(4) 2.842(3) 173(3) .
O8 H8B O5 0.80(6) 2.18(6) 2.982(3) 175(6) 1_455
C22 H22B O1 0.97 2.61 3.463(3) 147.1 2_747
O1 H1 O7 0.82 2.01 2.806(2) 164.6 2_757
O2 H2 O8 0.82 2.04 2.840(3) 166.5 2_656
O3 H3 O1 0.82 2.45 3.096(2) 137.0 1_455
O4 H4 O3 0.82 2.34 2.745(2) 111.3 .
O7 H7 O2 0.82 2.17 2.988(2) 173.6 2_647
O8 H8A O4 0.90(4) 1.94(4) 2.842(3) 173(3) .
O8 H8B O5 0.80(6) 2.18(6) 2.982(3) 175(6) 1_455

loop_
_geom_torsion_atom_site_label_1
_geom_torsion_atom_site_label_2
_geom_torsion_atom_site_label_3
_geom_torsion_atom_site_label_4
_geom_torsion
C10 C1 C2 O1 97.8(2)
C5 C1 C2 O1 -134.47(17)
C10 C1 C2 C3 -140.09(17)
C5 C1 C2 C3 -12.4(2)
O1 C2 C3 O2 -131.94(17)
C1 C2 C3 O2 109.90(17)
O1 C2 C3 C4 104.93(19)
C1 C2 C3 C4 -13.2(2)
O2 C3 C4 C18 37.0(2)
C2 C3 C4 C18 156.13(17)
O2 C3 C4 C19 156.77(17)
C2 C3 C4 C19 -84.11(19)
O2 C3 C4 C5 -85.81(19)
C2 C3 C4 C5 33.32(19)
C10 C1 C5 O3 49.6(2)
C2 C1 C5 O3 -80.78(19)
C10 C1 C5 C6 -71.5(2)
C2 C1 C5 C6 158.20(15)
C10 C1 C5 C4 163.32(16)
C2 C1 C5 C4 32.97(18)
C18 C4 C5 O3 -42.9(2)
C19 C4 C5 O3 -167.24(16)
C3 C4 C5 O3 77.64(18)
C18 C4 C5 C6 77.7(2)
C19 C4 C5 C6 -46.6(2)
C3 C4 C5 C6 -161.72(16)
C18 C4 C5 C1 -161.12(18)
C19 C4 C5 C1 74.58(19)
C3 C4 C5 C1 -40.54(18)
O3 C5 C6 O4 54.8(2)
C1 C5 C6 O4 178.23(16)
C4 C5 C6 O4 -64.7(2)
O3 C5 C6 C7 -66.2(2)
C1 C5 C6 C7 57.2(2)
C4 C5 C6 C7 174.28(17)
O4 C6 C7 C8 160.24(18)
C5 C6 C7 C8 -78.2(2)
C6 C7 C8 C14 -52.7(3)
C6 C7 C8 C15 -164.11(18)
C6 C7 C8 C9 74.4(2)
C14 C8 C9 C10 115.50(19)
C7 C8 C9 C10 -15.8(2)
C15 C8 C9 C10 -136.37(18)
C14 C8 C9 C11 -9.7(2)
C7 C8 C9 C11 -141.07(18)
C15 C8 C9 C11 98.4(2)
C2 C1 C10 C20 38.2(3)
C5 C1 C10 C20 -85.6(2)
C2 C1 C10 C9 -141.37(18)
C5 C1 C10 C9 94.8(2)
C11 C9 C10 C20 -107.5(2)
C8 C9 C10 C20 124.7(2)
C11 C9 C10 C1 72.1(2)
C8 C9 C10 C1 -55.7(2)
C10 C9 C11 C12 -169.71(18)
C8 C9 C11 C12 -40.8(3)
C9 C11 C12 C13 31.2(3)
C11 C12 C13 C14 27.8(2)
C11 C12 C13 C16 -87.5(2)
C12 C13 C14 O6 165.74(16)
C16 C13 C14 O6 -73.0(2)
C12 C13 C14 C8 -78.94(19)
C16 C13 C14 C8 42.37(19)
C7 C8 C14 O6 -45.7(2)
C15 C8 C14 O6 69.76(19)
C9 C8 C14 O6 -176.14(16)
C7 C8 C14 C13 -162.11(17)
C15 C8 C14 C13 -46.61(19)
C9 C8 C14 C13 67.49(19)
C14 C8 C15 C16 34.2(2)
C7 C8 C15 C16 156.20(17)
C9 C8 C15 C16 -79.0(2)
C8 C15 C16 O7 -121.50(18)
C8 C15 C16 C17 117.41(19)
C8 C15 C16 C13 -8.8(2)
C14 C13 C16 O7 95.83(19)
C12 C13 C16 O7 -147.09(18)
C14 C13 C16 C17 -144.4(2)
C12 C13 C16 C17 -27.3(3)
C14 C13 C16 C15 -20.5(2)
C12 C13 C16 C15 96.6(2)
O5 C21 C22 C23 3.9(4)
O6 C21 C22 C23 -177.2(2)
O5 C21 O6 C14 -2.6(4)
C22 C21 O6 C14 178.6(2)
C13 C14 O6 C21 -115.8(2)
C8 C14 O6 C21 133.2(2)
